data_4123256
loop_
_publ_author_name
'Umeyama, Daiki'
'Horike, Satoshi'
'Inukai, Munehiro'
'Itakura, Tomoya'
'Kitagawa, Susumu'

_publ_section_title
;
 Reversible Solid-to-Liquid Phase Transition of Coordination Polymer
 Crystals.
;
_journal_issue 2
_journal_name_full 'Journal of the American Chemical Society'
_journal_page_first 864
_journal_page_last 870
_journal_paper_doi 10.1021/ja511019u
_journal_volume 137
_journal_year 2015
_chemical_formula_sum 'C16 H14 N4 O56 P12 Zn6'
_chemical_formula_weight 1922.17
_chemical_name_systematic
; 
 ? 
;
_space_group_IT_number 2
_symmetry_cell_setting triclinic
_symmetry_space_group_name_Hall '-P 1'
_symmetry_space_group_name_H-M 'P -1'
_atom_sites_solution_hydrogens geom
_atom_sites_solution_primary direct
_atom_sites_solution_secondary difmap
_audit_creation_method SHELXL-97
_cell_angle_alpha 102.734(5)
_cell_angle_beta 115.096(4)
_cell_angle_gamma 95.621(7)
_cell_formula_units_Z 2
_cell_length_a 13.8557(17)
_cell_length_b 15.1778(19)
_cell_length_c 16.237(2)
_cell_measurement_temperature 213(2)
_cell_measurement_theta_max 27.5
_cell_measurement_theta_min 3
_cell_volume 2944.5(7)
_computing_structure_refinement 'SHELXL-97 (Sheldrick, 1997)'
_computing_structure_solution 'SHELXS-97 (Sheldrick, 1990)'
_diffrn_ambient_temperature 213(2)
_diffrn_measured_fraction_theta_full 0.944
_diffrn_measured_fraction_theta_max 0.944
_diffrn_measurement_device_type CCD
_diffrn_measurement_method \w
_diffrn_radiation_monochromator graphite
_diffrn_radiation_source 'fine-focus sealed tube'
_diffrn_radiation_type MoK\a
_diffrn_radiation_wavelength 0.71075
_diffrn_reflns_av_R_equivalents 0.0249
_diffrn_reflns_av_sigmaI/netI 0.0616
_diffrn_reflns_limit_h_max 17
_diffrn_reflns_limit_h_min -10
_diffrn_reflns_limit_k_max 19
_diffrn_reflns_limit_k_min -19
_diffrn_reflns_limit_l_max 21
_diffrn_reflns_limit_l_min -21
_diffrn_reflns_number 20426
_diffrn_reflns_theta_full 27.48
_diffrn_reflns_theta_max 27.48
_diffrn_reflns_theta_min 3.14
_exptl_absorpt_coefficient_mu 2.864
_exptl_absorpt_correction_T_max 0.5981
_exptl_absorpt_correction_T_min 0.5981
_exptl_absorpt_correction_type empirical
_exptl_crystal_colour colorless
_exptl_crystal_density_diffrn 2.168
_exptl_crystal_density_method 'not measured'
_exptl_crystal_description prism
_exptl_crystal_F_000 1892
_exptl_crystal_size_max 0.20
_exptl_crystal_size_mid 0.20
_exptl_crystal_size_min 0.20
_refine_diff_density_max 1.840
_refine_diff_density_min -0.997
_refine_diff_density_rms 0.176
_refine_ls_extinction_method none
_refine_ls_goodness_of_fit_ref 0.827
_refine_ls_hydrogen_treatment mixed
_refine_ls_matrix_type full
_refine_ls_number_parameters 840
_refine_ls_number_reflns 12729
_refine_ls_number_restraints 0
_refine_ls_restrained_S_all 0.827
_refine_ls_R_factor_all 0.0641
_refine_ls_R_factor_gt 0.0455
_refine_ls_shift/su_max 0.001
_refine_ls_shift/su_mean 0.000
_refine_ls_structure_factor_coef Fsqd
_refine_ls_weighting_details 'calc w=1/[\s^2^(Fo^2^)+(0.1000P)^2^+0.0000P] where P=(Fo^2^+2Fc^2^)/3'
_refine_ls_weighting_scheme calc
_refine_ls_wR_factor_gt 0.1412
_refine_ls_wR_factor_ref 0.1524
_reflns_number_gt 6458
_reflns_number_total 12729
_reflns_threshold_expression >2sigma(I)
_cod_data_source_file ja511019u_si_002.cif
_cod_data_source_block ZnP-2MeBim
_cod_depositor_comments 'Adding full bibliography for 4123256.cif.'
_cod_original_cell_volume 2944.4(7)
_cod_original_sg_symbol_H-M P-1
_cod_database_code 4123256

loop_
_symmetry_equiv_pos_as_xyz
'x, y, z'
'-x, -y, -z'

loop_
_atom_site_label
_atom_site_type_symbol
_atom_site_fract_x
_atom_site_fract_y
_atom_site_fract_z
_atom_site_U_iso_or_equiv
_atom_site_adp_type
_atom_site_occupancy
_atom_site_symmetry_multiplicity
_atom_site_calc_flag
_atom_site_refinement_flags
Zn1 Zn 0.37494(4) 0.87817(4) 0.13975(4) 0.01334(13) Uani 1 1 d .
Zn2 Zn 0.26253(4) 0.70903(4) 0.18016(4) 0.01367(13) Uani 1 1 d .
Zn3 Zn 0.36792(4) 1.37599(3) 0.13940(4) 0.01241(13) Uani 1 1 d .
Zn4 Zn 0.41346(4) 0.57802(3) 0.27427(4) 0.01184(13) Uani 1 1 d .
Zn5 Zn 0.25418(4) 1.20894(3) 0.18127(4) 0.01271(13) Uani 1 1 d .
Zn6 Zn 0.41164(4) 1.07906(3) 0.27599(4) 0.01163(13) Uani 1 1 d .
P1 P 0.52228(9) 1.29124(8) 0.30353(8) 0.0105(2) Uani 1 1 d .
P2 P 0.29124(10) 1.03797(8) 0.04076(8) 0.0159(3) Uani 1 1 d .
P3 P 0.22236(9) 1.41628(8) 0.25458(9) 0.0139(3) Uani 1 1 d .
P4 P 0.52764(9) 0.79043(8) 0.30149(8) 0.0106(2) Uani 1 1 d .
P5 P 0.28328(10) 1.53323(9) 0.03634(9) 0.0159(3) Uani 1 1 d .
P6 P 0.61654(9) 1.02264(9) 0.23111(10) 0.0179(3) Uani 1 1 d .
P7 P 0.31036(9) 0.70101(8) 0.39532(8) 0.0122(2) Uani 1 1 d .
P8 P 0.21804(9) 0.91283(8) 0.24316(9) 0.0152(3) Uani 1 1 d .
P9 P 0.60686(10) 1.51241(9) 0.21811(10) 0.0186(3) Uani 1 1 d .
P10 P 0.13770(10) 1.24693(10) -0.03650(9) 0.0217(3) Uani 1 1 d .
P11 P 0.30858(9) 1.19849(8) 0.39711(8) 0.0124(2) Uani 1 1 d .
P12 P 0.14648(11) 0.73601(10) -0.04081(9) 0.0245(3) Uani 1 1 d .
O1 O 0.4154(2) 0.7964(2) 0.2300(2) 0.0139(7) Uani 1 1 d .
O2 O 0.0796(3) 1.1505(3) -0.0877(3) 0.0411(12) Uani 1 1 d .
O3 O 0.5306(2) 0.6972(2) 0.3201(2) 0.0151(7) Uani 1 1 d .
O4 O 0.3118(2) 0.9495(2) 0.2265(2) 0.0122(6) Uani 1 1 d .
O5 O 0.3200(4) 1.5760(3) -0.0245(3) 0.0419(11) Uani 1 1 d .
O6 O 0.4100(2) 1.2962(2) 0.2325(2) 0.0124(7) Uani 1 1 d .
O7 O 0.2941(2) 0.6301(2) 0.4435(2) 0.0163(7) Uani 1 1 d .
O8 O 0.3188(2) 1.0994(2) 0.1383(2) 0.0139(7) Uani 1 1 d .
O9 O 0.2299(2) 0.7617(2) 0.0633(2) 0.0172(7) Uani 1 1 d .
O10 O 0.5000(2) 1.4896(2) 0.2219(2) 0.0127(7) Uani 1 1 d .
O11 O 0.3066(2) 1.4510(2) 0.2257(2) 0.0130(7) Uani 1 1 d .
O12 O 0.3122(2) 1.4389(2) 0.0350(2) 0.0186(7) Uani 1 1 d .
O13 O 0.5266(2) 1.1992(2) 0.3240(2) 0.0134(7) Uani 1 1 d .
O14 O 0.6866(2) 1.4537(2) 0.2568(2) 0.0194(7) Uani 1 1 d .
O15 O 0.1972(2) 0.8099(2) 0.2301(2) 0.0159(7) Uani 1 1 d .
O16 O 0.1885(3) 1.2867(3) -0.0929(3) 0.0478(12) Uani 1 1 d .
O17 O 0.6727(3) 1.1225(2) 0.2998(3) 0.0290(9) Uani 1 1 d .
O18 O 0.4123(2) 1.2715(2) 0.4635(2) 0.0192(7) Uani 1 1 d .
O19 O 0.2604(3) 1.4598(2) 0.3625(2) 0.0271(8) Uani 1 1 d .
O20 O 0.5813(3) 1.5030(3) 0.1124(3) 0.0427(12) Uani 1 1 d .
O21 O 0.3625(4) 1.0912(3) 0.0052(3) 0.0400(11) Uani 1 1 d .
O22 O 0.2247(2) 1.2625(2) 0.0647(2) 0.0175(7) Uani 1 1 d .
O23 O 0.1210(4) 0.8199(3) -0.0745(3) 0.0646(17) Uani 1 1 d .
O24 O 0.1702(3) 1.0243(3) -0.0304(3) 0.0396(11) Uani 1 1 d .
O25 O 0.0532(3) 1.3090(3) -0.0383(3) 0.0475(12) Uani 1 1 d .
O26 O 0.2072(2) 0.7461(2) 0.3729(2) 0.0199(7) Uani 1 1 d .
O27 O 0.1159(3) 0.9405(3) 0.1735(4) 0.0519(15) Uani 1 1 d .
O28 O 0.6099(3) 1.0275(3) 0.1331(3) 0.0358(10) Uani 1 1 d .
O29 O 0.1150(3) 1.4502(2) 0.2012(3) 0.0281(9) Uani 1 1 d .
O30 O 0.3088(2) 0.6568(2) 0.3001(2) 0.0132(7) Uani 1 1 d .
O31 O 0.1970(2) 1.3127(2) 0.2366(2) 0.0148(7) Uani 1 1 d .
O32 O 0.0439(3) 0.6722(3) -0.0664(3) 0.0439(12) Uani 1 1 d .
O33 O 0.6631(3) 1.6144(2) 0.2757(3) 0.0405(12) Uani 1 1 d .
O34 O 0.3051(2) 1.1556(2) 0.3009(2) 0.0128(6) Uani 1 1 d .
O35 O 0.2908(2) 1.1250(2) 0.4428(2) 0.0173(7) Uani 1 1 d .
O36 O 0.5036(2) 0.9968(2) 0.2223(2) 0.0156(7) Uani 1 1 d .
O37 O 0.5593(2) 1.3731(2) 0.3947(2) 0.0179(7) Uani 1 1 d .
O38 O 0.6070(2) 1.3038(2) 0.2652(2) 0.0171(7) Uani 1 1 d .
O39 O 0.4127(2) 0.7765(2) 0.4610(2) 0.0202(7) Uani 1 1 d .
O40 O 0.6133(2) 0.8044(2) 0.2639(2) 0.0173(7) Uani 1 1 d .
O41 O 0.3103(3) 0.9414(2) 0.0369(2) 0.0186(7) Uani 1 1 d .
O42 O 0.2081(2) 1.2458(2) 0.3782(2) 0.0200(7) Uani 1 1 d .
O43 O 0.1991(4) 0.6843(3) -0.1035(3) 0.0541(13) Uani 1 1 d .
O44 O 0.5630(2) 0.8719(2) 0.3925(2) 0.0173(7) Uani 1 1 d .
O45 O 0.2375(4) 0.9570(3) 0.3456(3) 0.0424(11) Uani 1 1 d .
O46 O 0.6908(2) 0.9592(2) 0.2658(3) 0.0219(8) Uani 1 1 d .
O47 O 0.4970(3) 0.5572(2) 0.4069(2) 0.0210(8) Uani 1 1 d .
O48 O 0.3237(2) 0.5976(2) 0.1360(2) 0.0143(7) Uani 1 1 d .
O49 O 0.1006(3) 1.1190(2) 0.1228(3) 0.0295(9) Uani 1 1 d .
O50 O 0.1090(3) 0.6104(3) 0.1243(3) 0.0274(9) Uani 1 1 d .
O51 O 0.4567(3) 0.8175(3) 0.0698(3) 0.0368(10) Uani 1 1 d .
N1 N 0.8979(3) 0.0621(3) 0.3897(3) 0.0213(9) Uani 1 1 d .
N2 N 0.8923(3) 0.5605(3) 0.3784(3) 0.0238(10) Uani 1 1 d .
N3 N 1.0547(3) 0.1433(3) 0.4226(3) 0.0298(11) Uani 1 1 d .
O52 O 0.1547(3) 1.5172(3) -0.0173(3) 0.0365(10) Uani 1 1 d .
N4 N 1.0495(3) 0.6432(3) 0.4148(3) 0.0271(10) Uani 1 1 d .
C1 C 0.9610(4) 0.0903(4) 0.3530(4) 0.0260(12) Uani 1 1 d .
C2 C 0.9549(4) 0.5911(4) 0.3430(4) 0.0264(12) Uani 1 1 d .
C3 C 1.0464(4) 0.6479(4) 0.5015(4) 0.0224(11) Uani 1 1 d .
C4 C 0.9529(4) 0.0988(3) 0.4875(4) 0.0204(11) Uani 1 1 d .
C5 C 0.9458(4) 0.5952(3) 0.4762(4) 0.0215(11) Uani 1 1 d .
C6 C 0.9151(4) 0.5857(4) 0.5459(4) 0.0338(14) Uani 1 1 d .
H5 H 0.8466 0.5505 0.5298 0.041 Uiso 1 1 calc R
C7 C 1.0530(4) 0.1495(4) 0.5097(4) 0.0242(12) Uani 1 1 d .
O53 O 0.4945(3) 1.0546(2) 0.4070(2) 0.0214(8) Uani 1 1 d .
O54 O 0.4397(3) 1.2983(3) 0.0690(2) 0.0269(8) Uani 1 1 d .
C8 C 0.9998(5) 0.1380(5) 0.6498(4) 0.0414(16) Uani 1 1 d .
H6 H 0.9823 0.1356 0.6994 0.050 Uiso 1 1 calc R
C9 C 1.1296(4) 0.1964(4) 0.6026(4) 0.0346(14) Uani 1 1 d .
H7 H 1.1973 0.2319 0.6169 0.042 Uiso 1 1 calc R
C10 C 1.1222(4) 0.6926(4) 0.5953(4) 0.0359(14) Uani 1 1 d .
H8 H 1.1907 0.7279 0.6114 0.043 Uiso 1 1 calc R
C11 C 1.1017(5) 0.1883(4) 0.6716(4) 0.0419(16) Uani 1 1 d .
H9 H 1.1522 0.2173 0.7356 0.050 Uiso 1 1 calc R
C12 C 0.9247(5) 0.0922(4) 0.5583(4) 0.0334(14) Uani 1 1 d .
H10 H 0.8567 0.0576 0.5440 0.040 Uiso 1 1 calc R
C13 C 1.0914(5) 0.6822(5) 0.6623(4) 0.0444(16) Uani 1 1 d .
H11 H 1.1401 0.7109 0.7268 0.053 Uiso 1 1 calc R
C14 C 0.9882(5) 0.6293(5) 0.6379(5) 0.0459(17) Uani 1 1 d .
H12 H 0.9697 0.6243 0.6863 0.055 Uiso 1 1 calc R
C15 C 0.9321(5) 0.0641(5) 0.2513(4) 0.0469(17) Uani 1 1 d .
H13 H 0.9981 0.0670 0.2440 0.070 Uiso 1 1 calc R
H14 H 0.8910 0.1065 0.2220 0.070 Uiso 1 1 calc R
H15 H 0.8879 0.0017 0.2209 0.070 Uiso 1 1 calc R
C16 C 0.9267(5) 0.5676(5) 0.2421(4) 0.0452(16) Uani 1 1 d .
H16 H 0.8802 0.6070 0.2127 0.068 Uiso 1 1 calc R
H17 H 0.8883 0.5034 0.2114 0.068 Uiso 1 1 calc R
H18 H 0.9928 0.5768 0.2352 0.068 Uiso 1 1 calc R
O55 O 0.6392(4) 0.1992(3) 0.1200(3) 0.0501(12) Uiso 1 1 d .
O56 O 0.5671(4) 0.6781(3) 0.0897(4) 0.0642(14) Uiso 1 1 d .

loop_
_atom_site_aniso_label
_atom_site_aniso_U_11
_atom_site_aniso_U_22
_atom_site_aniso_U_33
_atom_site_aniso_U_23
_atom_site_aniso_U_13
_atom_site_aniso_U_12
Zn1 0.0156(3) 0.0113(3) 0.0125(3) 0.0046(2) 0.0051(2) 0.0043(2)
Zn2 0.0154(3) 0.0098(3) 0.0131(3) 0.0035(2) 0.0039(2) 0.0028(2)
Zn3 0.0138(3) 0.0110(3) 0.0113(3) 0.0038(2) 0.0044(2) 0.0028(2)
Zn4 0.0117(2) 0.0090(3) 0.0137(3) 0.0036(2) 0.0049(2) 0.0019(2)
Zn5 0.0141(3) 0.0091(3) 0.0133(3) 0.0033(2) 0.0049(2) 0.0022(2)
Zn6 0.0120(2) 0.0091(3) 0.0128(3) 0.0031(2) 0.0050(2) 0.0014(2)
P1 0.0099(5) 0.0080(6) 0.0109(5) 0.0035(5) 0.0021(4) 0.0009(4)
P2 0.0243(6) 0.0128(6) 0.0110(6) 0.0045(5) 0.0074(5) 0.0073(5)
P3 0.0127(5) 0.0094(6) 0.0215(6) 0.0044(5) 0.0097(5) 0.0021(4)
P4 0.0106(5) 0.0081(6) 0.0107(5) 0.0034(5) 0.0024(4) 0.0017(4)
P5 0.0237(6) 0.0143(6) 0.0124(6) 0.0056(5) 0.0091(5) 0.0074(5)
P6 0.0143(6) 0.0174(7) 0.0282(7) 0.0112(6) 0.0125(5) 0.0059(5)
P7 0.0137(5) 0.0116(6) 0.0115(6) 0.0030(5) 0.0059(5) 0.0036(4)
P8 0.0124(5) 0.0091(6) 0.0265(7) 0.0056(5) 0.0109(5) 0.0021(4)
P9 0.0150(6) 0.0182(7) 0.0317(7) 0.0138(6) 0.0149(5) 0.0070(5)
P10 0.0177(6) 0.0216(7) 0.0158(6) 0.0058(6) -0.0007(5) 0.0009(5)
P11 0.0139(5) 0.0115(6) 0.0114(6) 0.0024(5) 0.0060(5) 0.0021(4)
P12 0.0210(6) 0.0277(8) 0.0148(6) 0.0075(6) -0.0001(5) -0.0003(6)
O1 0.0113(14) 0.0122(16) 0.0138(16) 0.0061(14) 0.0006(13) 0.0034(12)
O2 0.032(2) 0.022(2) 0.035(2) 0.0086(19) -0.0148(18) -0.0026(17)
O3 0.0130(15) 0.0108(16) 0.0188(17) 0.0080(14) 0.0033(13) 0.0022(12)
O4 0.0126(14) 0.0078(15) 0.0174(16) 0.0019(13) 0.0096(13) -0.0010(12)
O5 0.079(3) 0.032(2) 0.053(3) 0.029(2) 0.053(3) 0.029(2)
O6 0.0096(14) 0.0121(16) 0.0119(15) 0.0044(13) 0.0013(12) 0.0021(12)
O7 0.0230(17) 0.0132(17) 0.0117(16) 0.0045(14) 0.0072(14) 0.0018(13)
O8 0.0195(16) 0.0094(16) 0.0103(15) 0.0018(13) 0.0048(13) 0.0046(12)
O9 0.0154(15) 0.0171(17) 0.0123(16) 0.0043(14) 0.0005(13) 0.0019(13)
O10 0.0089(14) 0.0133(16) 0.0178(16) 0.0044(14) 0.0080(13) 0.0010(12)
O11 0.0130(15) 0.0091(16) 0.0196(17) 0.0053(14) 0.0097(13) 0.0002(12)
O12 0.0228(17) 0.0139(17) 0.0123(16) 0.0019(14) 0.0030(14) 0.0035(13)
O13 0.0138(15) 0.0085(16) 0.0173(16) 0.0065(14) 0.0055(13) 0.0009(12)
O14 0.0117(15) 0.0183(18) 0.031(2) 0.0118(16) 0.0102(14) 0.0051(13)
O15 0.0171(15) 0.0106(16) 0.0202(17) 0.0045(14) 0.0086(14) 0.0046(13)
O16 0.048(3) 0.062(3) 0.019(2) 0.002(2) 0.0107(19) -0.006(2)
O17 0.0174(17) 0.0154(19) 0.051(3) 0.0050(18) 0.0154(17) -0.0003(14)
O18 0.0202(17) 0.0143(17) 0.0173(17) 0.0006(15) 0.0071(14) -0.0046(13)
O19 0.045(2) 0.0196(19) 0.0217(19) 0.0034(16) 0.0225(18) 0.0017(16)
O20 0.054(3) 0.066(3) 0.047(3) 0.040(3) 0.041(2) 0.039(2)
O21 0.078(3) 0.021(2) 0.046(3) 0.015(2) 0.049(2) 0.013(2)
O22 0.0152(15) 0.0154(17) 0.0153(17) 0.0068(15) 0.0004(13) 0.0011(13)
O23 0.078(3) 0.034(3) 0.029(2) 0.007(2) -0.019(2) -0.003(2)
O24 0.037(2) 0.023(2) 0.025(2) -0.0032(17) -0.0126(18) 0.0129(17)
O25 0.040(2) 0.043(3) 0.039(3) 0.002(2) 0.002(2) 0.020(2)
O26 0.0185(16) 0.0226(19) 0.0261(19) 0.0098(16) 0.0145(15) 0.0100(14)
O27 0.0106(17) 0.027(2) 0.110(4) 0.045(3) 0.008(2) 0.0065(16)
O28 0.049(2) 0.041(3) 0.042(2) 0.026(2) 0.034(2) 0.020(2)
O29 0.0122(16) 0.0182(19) 0.051(3) 0.0116(19) 0.0103(16) 0.0073(14)
O30 0.0167(15) 0.0128(16) 0.0117(15) 0.0053(14) 0.0065(13) 0.0064(13)
O31 0.0167(15) 0.0106(16) 0.0204(17) 0.0058(14) 0.0110(14) 0.0015(12)
O32 0.034(2) 0.042(3) 0.032(2) 0.011(2) -0.0030(19) -0.0079(19)
O33 0.0232(19) 0.0135(19) 0.088(4) 0.009(2) 0.033(2) -0.0006(15)
O34 0.0163(15) 0.0126(16) 0.0102(15) 0.0040(13) 0.0061(13) 0.0042(12)
O35 0.0206(16) 0.0171(18) 0.0136(16) 0.0062(14) 0.0071(14) 0.0008(13)
O36 0.0103(14) 0.0164(17) 0.0187(17) 0.0024(14) 0.0070(13) 0.0016(12)
O37 0.0240(17) 0.0124(17) 0.0122(16) 0.0030(14) 0.0036(14) 0.0059(13)
O38 0.0150(15) 0.0151(17) 0.0245(18) 0.0065(15) 0.0116(14) 0.0042(13)
O39 0.0189(16) 0.0155(18) 0.0189(17) 0.0002(15) 0.0059(14) -0.0037(13)
O40 0.0161(15) 0.0144(17) 0.0246(18) 0.0070(15) 0.0112(14) 0.0050(13)
O41 0.0271(18) 0.0132(17) 0.0140(16) 0.0040(14) 0.0075(14) 0.0069(14)
O42 0.0180(16) 0.0234(19) 0.0255(19) 0.0099(16) 0.0142(15) 0.0083(14)
O43 0.055(3) 0.073(4) 0.028(2) -0.004(2) 0.024(2) 0.002(2)
O44 0.0227(17) 0.0110(17) 0.0121(16) 0.0017(14) 0.0037(14) 0.0012(13)
O45 0.075(3) 0.017(2) 0.053(3) 0.000(2) 0.053(3) -0.0035(19)
O46 0.0130(15) 0.0163(18) 0.037(2) 0.0109(17) 0.0099(15) 0.0054(13)
O47 0.0246(17) 0.0190(18) 0.0143(17) 0.0048(15) 0.0043(14) 0.0047(14)
O48 0.0164(15) 0.0126(16) 0.0134(16) 0.0052(14) 0.0058(13) 0.0028(12)
O49 0.0184(17) 0.026(2) 0.035(2) 0.0040(18) 0.0088(16) -0.0042(15)
O50 0.0145(16) 0.033(2) 0.030(2) 0.0095(18) 0.0061(15) 0.0011(15)
O51 0.043(2) 0.050(3) 0.029(2) 0.014(2) 0.0226(19) 0.029(2)
N1 0.018(2) 0.024(2) 0.021(2) 0.0066(19) 0.0082(17) 0.0037(17)
N2 0.0154(19) 0.029(3) 0.023(2) 0.006(2) 0.0068(18) 0.0035(18)
N3 0.021(2) 0.040(3) 0.028(2) 0.005(2) 0.015(2) -0.001(2)
O52 0.029(2) 0.031(2) 0.024(2) -0.0012(18) -0.0079(17) 0.0134(17)
N4 0.021(2) 0.033(3) 0.028(2) 0.010(2) 0.0129(19) -0.0005(19)
C1 0.026(3) 0.028(3) 0.021(3) 0.002(2) 0.011(2) 0.001(2)
C2 0.023(3) 0.027(3) 0.025(3) 0.006(2) 0.009(2) 0.004(2)
C3 0.016(2) 0.024(3) 0.022(3) 0.004(2) 0.005(2) 0.003(2)
C4 0.014(2) 0.023(3) 0.024(3) 0.005(2) 0.009(2) 0.0048(19)
C5 0.015(2) 0.021(3) 0.027(3) 0.007(2) 0.009(2) 0.0018(19)
C6 0.027(3) 0.042(4) 0.045(4) 0.020(3) 0.025(3) 0.011(3)
C7 0.017(2) 0.026(3) 0.027(3) 0.005(2) 0.009(2) 0.001(2)
O53 0.0273(18) 0.0158(18) 0.0147(17) 0.0029(15) 0.0051(14) 0.0026(14)
O54 0.033(2) 0.032(2) 0.0224(19) 0.0080(17) 0.0168(17) 0.0190(17)
C8 0.059(4) 0.051(4) 0.028(3) 0.018(3) 0.025(3) 0.030(3)
C9 0.025(3) 0.032(3) 0.030(3) -0.001(3) 0.004(2) 0.001(2)
C10 0.024(3) 0.037(4) 0.031(3) 0.007(3) 0.000(2) 0.002(2)
C11 0.045(4) 0.046(4) 0.023(3) 0.002(3) 0.007(3) 0.022(3)
C12 0.035(3) 0.040(4) 0.040(3) 0.021(3) 0.025(3) 0.017(3)
C13 0.040(4) 0.054(4) 0.023(3) 0.004(3) 0.003(3) 0.012(3)
C14 0.056(4) 0.062(5) 0.035(4) 0.023(4) 0.027(3) 0.031(4)
C15 0.050(4) 0.063(5) 0.027(3) 0.005(3) 0.021(3) 0.009(3)
C16 0.045(4) 0.061(5) 0.029(3) 0.006(3) 0.021(3) 0.009(3)

loop_
_atom_type_symbol
_atom_type_description
_atom_type_scat_dispersion_real
_atom_type_scat_dispersion_imag
_atom_type_scat_source
C C 0.0033 0.0016 'International Tables Vol C Tables 4.2.6.8 and 6.1.1.4'
N N 0.0061 0.0033 'International Tables Vol C Tables 4.2.6.8 and 6.1.1.4'
O O 0.0106 0.0060 'International Tables Vol C Tables 4.2.6.8 and 6.1.1.4'
P P 0.1023 0.0942 'International Tables Vol C Tables 4.2.6.8 and 6.1.1.4'
Zn Zn 0.2839 1.4301 'International Tables Vol C Tables 4.2.6.8 and 6.1.1.4'
H H 0.0000 0.0000 'International Tables Vol C Tables 4.2.6.8 and 6.1.1.4'

loop_
_geom_angle_atom_site_label_1
_geom_angle_atom_site_label_2
_geom_angle_atom_site_label_3
_geom_angle
_geom_angle_site_symmetry_1
_geom_angle_site_symmetry_3
O41 Zn1 O1 169.86(12) . .
O41 Zn1 O51 88.87(14) . .
O1 Zn1 O51 91.93(14) . .
O41 Zn1 O4 94.49(12) . .
O1 Zn1 O4 85.97(12) . .
O51 Zn1 O4 172.37(14) . .
O41 Zn1 O36 89.58(12) . .
O1 Zn1 O36 100.46(12) . .
O51 Zn1 O36 93.44(15) . .
O4 Zn1 O36 79.76(11) . .
O41 Zn1 O9 90.91(12) . .
O1 Zn1 O9 78.95(11) . .
O51 Zn1 O9 93.63(15) . .
O4 Zn1 O9 93.17(12) . .
O36 Zn1 O9 172.92(12) . .
O15 Zn2 O48 174.10(12) . .
O15 Zn2 O1 94.81(12) . .
O48 Zn2 O1 88.96(12) . .
O15 Zn2 O9 87.91(12) . .
O48 Zn2 O9 97.20(12) . .
O1 Zn2 O9 80.50(11) . .
O15 Zn2 O30 94.89(12) . .
O48 Zn2 O30 80.20(12) . .
O1 Zn2 O30 95.54(11) . .
O9 Zn2 O30 175.35(11) . .
O15 Zn2 O50 89.47(13) . .
O48 Zn2 O50 86.77(13) . .
O1 Zn2 O50 175.72(14) . .
O9 Zn2 O50 99.63(12) . .
O30 Zn2 O50 84.13(12) . .
O12 Zn3 O54 89.93(13) . .
O12 Zn3 O6 172.40(12) . .
O54 Zn3 O6 87.41(13) . .
O12 Zn3 O10 89.48(12) . .
O54 Zn3 O10 97.88(13) . .
O6 Zn3 O10 97.93(11) . .
O12 Zn3 O11 96.54(12) . .
O54 Zn3 O11 173.23(12) . .
O6 Zn3 O11 86.40(11) . .
O10 Zn3 O11 80.27(11) . .
O12 Zn3 O22 92.76(12) . .
O54 Zn3 O22 87.69(14) . .
O6 Zn3 O22 80.03(11) . .
O10 Zn3 O22 174.01(12) . .
O11 Zn3 O22 93.95(12) . .
O3 Zn4 O11 174.30(12) . 1_545
O3 Zn4 O47 88.67(12) . .
O11 Zn4 O47 90.40(12) 1_545 .
O3 Zn4 O30 90.08(12) . .
O11 Zn4 O30 95.62(12) 1_545 .
O47 Zn4 O30 99.99(12) . .
O3 Zn4 O10 94.46(12) . 1_545
O11 Zn4 O10 79.90(11) 1_545 1_545
O47 Zn4 O10 89.12(12) . 1_545
O30 Zn4 O10 169.92(12) . 1_545
O3 Zn4 O48 92.47(11) . .
O11 Zn4 O48 88.50(11) 1_545 .
O47 Zn4 O48 178.80(12) . .
O30 Zn4 O48 79.64(12) . .
O10 Zn4 O48 91.16(12) 1_545 .
O31 Zn5 O8 173.94(12) . .
O31 Zn5 O49 90.01(13) . .
O8 Zn5 O49 90.37(13) . .
O31 Zn5 O22 89.40(12) . .
O8 Zn5 O22 96.53(12) . .
O49 Zn5 O22 97.74(13) . .
O31 Zn5 O6 92.65(12) . .
O8 Zn5 O6 87.22(12) . .
O49 Zn5 O6 176.50(14) . .
O22 Zn5 O6 80.02(11) . .
O31 Zn5 O34 95.16(12) . .
O8 Zn5 O34 78.81(12) . .
O49 Zn5 O34 88.26(12) . .
O22 Zn5 O34 172.47(11) . .
O6 Zn5 O34 93.76(11) . .
O13 Zn6 O4 172.45(12) . .
O13 Zn6 O34 89.75(12) . .
O4 Zn6 O34 97.77(12) . .
O13 Zn6 O53 89.26(12) . .
O4 Zn6 O53 88.68(12) . .
O34 Zn6 O53 101.00(12) . .
O13 Zn6 O8 93.44(11) . .
O4 Zn6 O8 88.74(11) . .
O34 Zn6 O8 78.33(11) . .
O53 Zn6 O8 177.21(12) . .
O13 Zn6 O36 92.94(12) . .
O4 Zn6 O36 79.78(11) . .
O34 Zn6 O36 169.32(11) . .
O53 Zn6 O36 89.38(13) . .
O8 Zn6 O36 91.18(12) . .
O13 P1 O6 113.42(17) . .
O13 P1 O37 112.48(17) . .
O6 P1 O37 107.43(17) . .
O13 P1 O38 104.77(17) . .
O6 P1 O38 111.17(17) . .
O37 P1 O38 107.46(18) . .
O41 P2 O8 115.40(17) . .
O41 P2 O24 104.8(2) . .
O8 P2 O24 112.1(2) . .
O41 P2 O21 110.9(2) . .
O8 P2 O21 105.5(2) . .
O24 P2 O21 108.1(2) . .
O31 P3 O11 114.66(18) . .
O31 P3 O19 106.16(18) . .
O11 P3 O19 111.30(19) . .
O31 P3 O29 110.27(18) . .
O11 P3 O29 108.35(18) . .
O19 P3 O29 105.7(2) . .
O3 P4 O1 113.22(17) . .
O3 P4 O44 113.34(17) . .
O1 P4 O44 106.68(18) . .
O3 P4 O40 105.15(17) . .
O1 P4 O40 110.84(17) . .
O44 P4 O40 107.52(18) . .
O5 P5 O48 112.9(2) . 1_565
O5 P5 O12 110.1(2) . .
O48 P5 O12 113.52(17) 1_565 .
O5 P5 O52 103.7(2) . .
O48 P5 O52 108.4(2) 1_565 .
O12 P5 O52 107.70(19) . .
O46 P6 O36 115.20(18) . .
O46 P6 O17 108.3(2) . .
O36 P6 O17 109.27(19) . .
O46 P6 O28 107.5(2) . .
O36 P6 O28 110.9(2) . .
O17 P6 O28 105.2(2) . .
O7 P7 O39 111.82(18) . .
O7 P7 O30 112.54(18) . .
O39 P7 O30 111.71(19) . .
O7 P7 O26 104.47(18) . .
O39 P7 O26 108.62(19) . .
O30 P7 O26 107.26(17) . .
O15 P8 O4 114.69(18) . .
O15 P8 O45 104.56(19) . .
O4 P8 O45 112.0(2) . .
O15 P8 O27 111.13(19) . .
O4 P8 O27 106.0(2) . .
O45 P8 O27 108.4(3) . .
O14 P9 O10 114.74(18) . .
O14 P9 O33 107.8(2) . .
O10 P9 O33 109.0(2) . .
O14 P9 O20 109.2(2) . .
O10 P9 O20 108.7(2) . .
O33 P9 O20 107.1(2) . .
O2 P10 O22 114.77(19) . .
O2 P10 O16 110.3(3) . .
O22 P10 O16 109.7(2) . .
O2 P10 O25 109.5(2) . .
O22 P10 O25 110.4(2) . .
O16 P10 O25 101.3(2) . .
O18 P11 O35 111.90(17) . .
O18 P11 O34 111.90(18) . .
O35 P11 O34 111.83(18) . .
O18 P11 O42 108.46(19) . .
O35 P11 O42 104.67(18) . .
O34 P11 O42 107.68(17) . .
O32 P12 O23 109.7(3) . .
O32 P12 O9 114.8(2) . .
O23 P12 O9 112.4(2) . .
O32 P12 O43 106.4(3) . .
O23 P12 O43 104.6(3) . .
O9 P12 O43 108.3(2) . .
P4 O1 Zn1 129.27(18) . .
P4 O1 Zn2 129.36(17) . .
Zn1 O1 Zn2 100.69(12) . .
P4 O3 Zn4 133.79(17) . .
P8 O4 Zn6 131.84(19) . .
P8 O4 Zn1 128.35(18) . .
Zn6 O4 Zn1 99.80(12) . .
P1 O6 Zn3 129.12(17) . .
P1 O6 Zn5 130.69(17) . .
Zn3 O6 Zn5 99.36(11) . .
P2 O8 Zn5 131.60(17) . .
P2 O8 Zn6 128.93(17) . .
Zn5 O8 Zn6 98.20(13) . .
P12 O9 Zn2 137.67(19) . .
P12 O9 Zn1 126.80(18) . .
Zn2 O9 Zn1 95.45(12) . .
P9 O10 Zn3 129.82(19) . .
P9 O10 Zn4 130.69(18) . 1_565
Zn3 O10 Zn4 96.64(11) . 1_565
P3 O11 Zn4 131.4(2) . 1_565
P3 O11 Zn3 129.44(18) . .
Zn4 O11 Zn3 98.44(12) 1_565 .
P5 O12 Zn3 131.1(2) . .
P1 O13 Zn6 133.32(17) . .
P8 O15 Zn2 131.16(19) . .
P10 O22 Zn5 139.30(19) . .
P10 O22 Zn3 124.12(17) . .
Zn5 O22 Zn3 96.34(12) . .
P7 O30 Zn4 128.51(17) . .
P7 O30 Zn2 127.56(17) . .
Zn4 O30 Zn2 97.84(13) . .
P3 O31 Zn5 132.52(18) . .
P11 O34 Zn6 126.98(17) . .
P11 O34 Zn5 127.48(18) . .
Zn6 O34 Zn5 99.39(13) . .
P6 O36 Zn1 132.6(2) . .
P6 O36 Zn6 130.58(19) . .
Zn1 O36 Zn6 96.27(11) . .
P2 O41 Zn1 132.2(2) . .
P5 O48 Zn2 128.57(17) 1_545 .
P5 O48 Zn4 131.35(18) 1_545 .
Zn2 O48 Zn4 96.87(13) . .
C1 N1 C4 108.8(4) . .
C2 N2 C5 109.3(4) . .
C1 N3 C7 108.4(4) . .
C2 N4 C3 108.8(4) . .
N3 C1 N1 109.5(5) . .
N3 C1 C15 125.4(5) . .
N1 C1 C15 125.1(5) . .
N2 C2 N4 109.0(5) . .
N2 C2 C16 125.1(5) . .
N4 C2 C16 125.8(5) . .
C5 C3 C10 123.0(5) . .
C5 C3 N4 105.2(4) . .
C10 C3 N4 131.8(5) . .
C7 C4 C12 120.6(5) . .
C7 C4 N1 107.1(4) . .
C12 C4 N1 132.4(5) . .
C3 C5 N2 107.8(4) . .
C3 C5 C6 120.3(5) . .
N2 C5 C6 132.0(5) . .
C14 C6 C5 117.4(5) . .
C4 C7 C9 122.4(5) . .
C4 C7 N3 106.2(4) . .
C9 C7 N3 131.4(5) . .
C12 C8 C11 121.7(6) . .
C11 C9 C7 116.5(5) . .
C13 C10 C3 116.0(5) . .
C9 C11 C8 121.5(6) . .
C8 C12 C4 117.3(5) . .
C10 C13 C14 121.9(6) . .
C6 C14 C13 121.4(6) . .

loop_
_geom_bond_atom_site_label_1
_geom_bond_atom_site_label_2
_geom_bond_distance
_geom_bond_site_symmetry_2
Zn1 O41 2.030(3) .
Zn1 O1 2.060(3) .
Zn1 O51 2.063(4) .
Zn1 O4 2.116(3) .
Zn1 O36 2.120(3) .
Zn1 O9 2.219(3) .
Zn2 O15 2.041(3) .
Zn2 O48 2.087(3) .
Zn2 O1 2.103(3) .
Zn2 O9 2.111(3) .
Zn2 O30 2.134(3) .
Zn2 O50 2.175(3) .
Zn3 O12 2.032(3) .
Zn3 O54 2.071(3) .
Zn3 O6 2.071(3) .
Zn3 O10 2.098(3) .
Zn3 O11 2.117(3) .
Zn3 O22 2.178(3) .
Zn4 O3 2.066(3) .
Zn4 O11 2.077(3) 1_545
Zn4 O47 2.081(3) .
Zn4 O30 2.083(3) .
Zn4 O10 2.153(3) 1_545
Zn4 O48 2.161(3) .
Zn5 O31 2.036(3) .
Zn5 O8 2.088(3) .
Zn5 O49 2.107(3) .
Zn5 O22 2.121(3) .
Zn5 O6 2.130(3) .
Zn5 O34 2.137(3) .
Zn6 O13 2.054(3) .
Zn6 O4 2.062(3) .
Zn6 O34 2.080(3) .
Zn6 O53 2.083(3) .
Zn6 O8 2.166(3) .
Zn6 O36 2.172(3) .
P1 O13 1.507(3) .
P1 O6 1.515(3) .
P1 O37 1.555(3) .
P1 O38 1.559(3) .
P2 O41 1.507(3) .
P2 O8 1.513(3) .
P2 O24 1.541(4) .
P2 O21 1.579(4) .
P3 O31 1.510(3) .
P3 O11 1.520(3) .
P3 O19 1.557(4) .
P3 O29 1.576(3) .
P4 O3 1.511(3) .
P4 O1 1.522(3) .
P4 O44 1.554(3) .
P4 O40 1.564(3) .
P5 O5 1.518(4) .
P5 O48 1.521(3) 1_565
P5 O12 1.522(3) .
P5 O52 1.580(4) .
P6 O46 1.498(3) .
P6 O36 1.513(3) .
P6 O17 1.560(4) .
P6 O28 1.573(4) .
P7 O7 1.514(3) .
P7 O39 1.524(3) .
P7 O30 1.534(3) .
P7 O26 1.582(3) .
P8 O15 1.511(3) .
P8 O4 1.515(3) .
P8 O45 1.543(4) .
P8 O27 1.557(4) .
P9 O14 1.503(3) .
P9 O10 1.517(3) .
P9 O33 1.545(4) .
P9 O20 1.569(4) .
P10 O2 1.465(4) .
P10 O22 1.517(3) .
P10 O16 1.551(4) .
P10 O25 1.568(4) .
P11 O18 1.517(3) .
P11 O35 1.523(3) .
P11 O34 1.533(3) .
P11 O42 1.574(3) .
P12 O32 1.477(4) .
P12 O23 1.509(4) .
P12 O9 1.519(3) .
P12 O43 1.605(5) .
O10 Zn4 2.153(3) 1_565
O11 Zn4 2.077(3) 1_565
O48 P5 1.521(3) 1_545
N1 C1 1.335(6) .
N1 C4 1.383(6) .
N2 C2 1.327(6) .
N2 C5 1.380(6) .
N3 C1 1.327(6) .
N3 C7 1.407(7) .
N4 C2 1.341(6) .
N4 C3 1.414(6) .
C1 C15 1.471(7) .
C2 C16 1.461(7) .
C3 C5 1.380(6) .
C3 C10 1.389(7) .
C4 C7 1.375(6) .
C4 C12 1.380(7) .
C5 C6 1.396(7) .
C6 C14 1.357(9) .
C7 C9 1.390(7) .
C8 C12 1.366(8) .
C8 C11 1.396(9) .
C9 C11 1.356(8) .
C10 C13 1.361(8) .
C13 C14 1.414(9) .

loop_
_geom_torsion_atom_site_label_1
_geom_torsion_atom_site_label_2
_geom_torsion_atom_site_label_3
_geom_torsion_atom_site_label_4
_geom_torsion
_geom_torsion_site_symmetry_1
_geom_torsion_site_symmetry_4
O3 P4 O1 Zn1 -152.8(2) . .
O44 P4 O1 Zn1 81.9(3) . .
O40 P4 O1 Zn1 -34.9(3) . .
O3 P4 O1 Zn2 15.9(3) . .
O44 P4 O1 Zn2 -109.5(2) . .
O40 P4 O1 Zn2 133.7(2) . .
O41 Zn1 O1 P4 156.2(6) . .
O51 Zn1 O1 P4 61.8(3) . .
O4 Zn1 O1 P4 -110.8(3) . .
O36 Zn1 O1 P4 -32.0(3) . .
O9 Zn1 O1 P4 155.1(3) . .
O41 Zn1 O1 Zn2 -14.9(8) . .
O51 Zn1 O1 Zn2 -109.26(16) . .
O4 Zn1 O1 Zn2 78.08(13) . .
O36 Zn1 O1 Zn2 156.88(13) . .
O9 Zn1 O1 Zn2 -15.94(13) . .
O15 Zn2 O1 P4 118.6(3) . .
O48 Zn2 O1 P4 -56.9(3) . .
O9 Zn2 O1 P4 -154.4(3) . .
O30 Zn2 O1 P4 23.2(3) . .
O50 Zn2 O1 P4 -62.3(17) . .
O15 Zn2 O1 Zn1 -70.37(14) . .
O48 Zn2 O1 Zn1 114.18(14) . .
O9 Zn2 O1 Zn1 16.70(14) . .
O30 Zn2 O1 Zn1 -165.77(13) . .
O50 Zn2 O1 Zn1 108.8(16) . .
O1 P4 O3 Zn4 -3.6(3) . .
O44 P4 O3 Zn4 118.1(3) . .
O40 P4 O3 Zn4 -124.7(3) . .
O11 Zn4 O3 P4 134.2(11) 1_545 .
O47 Zn4 O3 P4 -145.1(3) . .
O30 Zn4 O3 P4 -45.1(3) . .
O10 Zn4 O3 P4 125.9(3) 1_545 .
O48 Zn4 O3 P4 34.5(3) . .
O15 P8 O4 Zn6 -155.2(2) . .
O45 P8 O4 Zn6 -36.2(3) . .
O27 P8 O4 Zn6 81.8(3) . .
O15 P8 O4 Zn1 26.4(3) . .
O45 P8 O4 Zn1 145.3(2) . .
O27 P8 O4 Zn1 -96.6(3) . .
O13 Zn6 O4 P8 149.9(8) . .
O34 Zn6 O4 P8 -25.2(2) . .
O53 Zn6 O4 P8 75.7(2) . .
O8 Zn6 O4 P8 -103.3(2) . .
O36 Zn6 O4 P8 165.3(2) . .
O13 Zn6 O4 Zn1 -31.4(9) . .
O34 Zn6 O4 Zn1 153.53(11) . .
O53 Zn6 O4 Zn1 -105.56(13) . .
O8 Zn6 O4 Zn1 75.48(12) . .
O36 Zn6 O4 Zn1 -15.95(11) . .
O41 Zn1 O4 P8 106.4(2) . .
O1 Zn1 O4 P8 -63.4(2) . .
O51 Zn1 O4 P8 -137.7(9) . .
O36 Zn1 O4 P8 -164.8(2) . .
O9 Zn1 O4 P8 15.3(2) . .
O41 Zn1 O4 Zn6 -72.41(13) . .
O1 Zn1 O4 Zn6 117.75(13) . .
O51 Zn1 O4 Zn6 43.5(10) . .
O36 Zn1 O4 Zn6 16.35(12) . .
O9 Zn1 O4 Zn6 -163.57(12) . .
O13 P1 O6 Zn3 -152.3(2) . .
O37 P1 O6 Zn3 82.8(3) . .
O38 P1 O6 Zn3 -34.6(3) . .
O13 P1 O6 Zn5 15.1(3) . .
O37 P1 O6 Zn5 -109.9(2) . .
O38 P1 O6 Zn5 132.8(2) . .
O12 Zn3 O6 P1 136.3(9) . .
O54 Zn3 O6 P1 66.6(3) . .
O10 Zn3 O6 P1 -31.0(3) . .
O11 Zn3 O6 P1 -110.6(2) . .
O22 Zn3 O6 P1 154.7(3) . .
O12 Zn3 O6 Zn5 -34.1(10) . .
O54 Zn3 O6 Zn5 -103.74(14) . .
O10 Zn3 O6 Zn5 158.65(12) . .
O11 Zn3 O6 Zn5 79.01(13) . .
O22 Zn3 O6 Zn5 -15.64(13) . .
O31 Zn5 O6 P1 117.0(3) . .
O8 Zn5 O6 P1 -56.9(2) . .
O49 Zn5 O6 P1 -103.6(19) . .
O22 Zn5 O6 P1 -154.0(3) . .
O34 Zn5 O6 P1 21.7(3) . .
O31 Zn5 O6 Zn3 -72.86(13) . .
O8 Zn5 O6 Zn3 113.20(13) . .
O49 Zn5 O6 Zn3 67(2) . .
O22 Zn5 O6 Zn3 16.07(13) . .
O34 Zn5 O6 Zn3 -168.22(13) . .
O41 P2 O8 Zn5 -150.2(2) . .
O24 P2 O8 Zn5 -30.4(3) . .
O21 P2 O8 Zn5 87.0(3) . .
O41 P2 O8 Zn6 14.0(3) . .
O24 P2 O8 Zn6 133.8(2) . .
O21 P2 O8 Zn6 -108.8(2) . .
O31 Zn5 O8 P2 156.1(10) . .
O49 Zn5 O8 P2 62.5(2) . .
O22 Zn5 O8 P2 -35.4(3) . .
O6 Zn5 O8 P2 -115.0(2) . .
O34 Zn5 O8 P2 150.6(3) . .
O31 Zn5 O8 Zn6 -11.6(12) . .
O49 Zn5 O8 Zn6 -105.18(14) . .
O22 Zn5 O8 Zn6 156.98(12) . .
O6 Zn5 O8 Zn6 77.37(12) . .
O34 Zn5 O8 Zn6 -17.02(11) . .
O13 Zn6 O8 P2 120.4(2) . .
O4 Zn6 O8 P2 -52.4(2) . .
O34 Zn6 O8 P2 -150.6(2) . .
O53 Zn6 O8 P2 -74(3) . .
O36 Zn6 O8 P2 27.3(2) . .
O13 Zn6 O8 Zn5 -71.50(13) . .
O4 Zn6 O8 Zn5 115.74(13) . .
O34 Zn6 O8 Zn5 17.54(12) . .
O53 Zn6 O8 Zn5 94(3) . .
O36 Zn6 O8 Zn5 -164.51(12) . .
O32 P12 O9 Zn2 19.6(4) . .
O23 P12 O9 Zn2 145.9(3) . .
O43 P12 O9 Zn2 -99.0(3) . .
O32 P12 O9 Zn1 -164.3(2) . .
O23 P12 O9 Zn1 -38.0(4) . .
O43 P12 O9 Zn1 77.0(3) . .
O15 Zn2 O9 P12 -103.2(3) . .
O48 Zn2 O9 P12 73.8(3) . .
O1 Zn2 O9 P12 161.6(3) . .
O30 Zn2 O9 P12 129.7(14) . .
O50 Zn2 O9 P12 -14.1(3) . .
O15 Zn2 O9 Zn1 79.97(13) . .
O48 Zn2 O9 Zn1 -102.99(12) . .
O1 Zn2 O9 Zn1 -15.26(12) . .
O30 Zn2 O9 Zn1 -47.2(16) . .
O50 Zn2 O9 Zn1 169.08(13) . .
O41 Zn1 O9 P12 18.5(3) . .
O1 Zn1 O9 P12 -161.7(3) . .
O51 Zn1 O9 P12 -70.4(3) . .
O4 Zn1 O9 P12 113.1(2) . .
O36 Zn1 O9 P12 112.4(9) . .
O41 Zn1 O9 Zn2 -164.14(14) . .
O1 Zn1 O9 Zn2 15.67(13) . .
O51 Zn1 O9 Zn2 106.94(14) . .
O4 Zn1 O9 Zn2 -69.60(13) . .
O36 Zn1 O9 Zn2 -70.3(9) . .
O14 P9 O10 Zn3 -73.2(3) . .
O33 P9 O10 Zn3 165.9(2) . .
O20 P9 O10 Zn3 49.5(3) . .
O14 P9 O10 Zn4 130.6(2) . 1_565
O33 P9 O10 Zn4 9.6(3) . 1_565
O20 P9 O10 Zn4 -106.8(3) . 1_565
O12 Zn3 O10 P9 -81.6(2) . .
O54 Zn3 O10 P9 8.3(2) . .
O6 Zn3 O10 P9 96.8(2) . .
O11 Zn3 O10 P9 -178.3(2) . .
O22 Zn3 O10 P9 166.5(9) . .
O12 Zn3 O10 Zn4 80.56(13) . 1_565
O54 Zn3 O10 Zn4 170.42(12) . 1_565
O6 Zn3 O10 Zn4 -101.11(12) . 1_565
O11 Zn3 O10 Zn4 -16.17(11) . 1_565
O22 Zn3 O10 Zn4 -31.4(11) . 1_565
O31 P3 O11 Zn4 -154.1(2) . 1_565
O19 P3 O11 Zn4 -33.6(3) . 1_565
O29 P3 O11 Zn4 82.2(3) . 1_565
O31 P3 O11 Zn3 14.3(3) . .
O19 P3 O11 Zn3 134.8(2) . .
O29 P3 O11 Zn3 -109.3(2) . .
O12 Zn3 O11 P3 117.2(2) . .
O54 Zn3 O11 P3 -79.8(11) . .
O6 Zn3 O11 P3 -55.7(2) . .
O10 Zn3 O11 P3 -154.4(2) . .
O22 Zn3 O11 P3 24.0(2) . .
O12 Zn3 O11 Zn4 -71.49(13) . 1_565
O54 Zn3 O11 Zn4 91.5(11) . 1_565
O6 Zn3 O11 Zn4 115.54(12) . 1_565
O10 Zn3 O11 Zn4 16.85(11) . 1_565
O22 Zn3 O11 Zn4 -164.73(11) . 1_565
O5 P5 O12 Zn3 141.2(3) . .
O48 P5 O12 Zn3 13.5(3) 1_565 .
O52 P5 O12 Zn3 -106.4(3) . .
O54 Zn3 O12 P5 -154.1(3) . .
O6 Zn3 O12 P5 136.4(9) . .
O10 Zn3 O12 P5 -56.2(3) . .
O11 Zn3 O12 P5 23.9(3) . .
O22 Zn3 O12 P5 118.2(3) . .
O6 P1 O13 Zn6 -0.2(3) . .
O37 P1 O13 Zn6 122.0(3) . .
O38 P1 O13 Zn6 -121.6(3) . .
O4 Zn6 O13 P1 137.3(8) . .
O34 Zn6 O13 P1 -47.6(3) . .
O53 Zn6 O13 P1 -148.6(3) . .
O8 Zn6 O13 P1 30.7(3) . .
O36 Zn6 O13 P1 122.1(3) . .
O4 P8 O15 Zn2 -7.5(3) . .
O45 P8 O15 Zn2 -130.6(3) . .
O27 P8 O15 Zn2 112.7(3) . .
O48 Zn2 O15 P8 160.9(10) . .
O1 Zn2 O15 P8 31.3(3) . .
O9 Zn2 O15 P8 -49.0(2) . .
O30 Zn2 O15 P8 127.3(2) . .
O50 Zn2 O15 P8 -148.6(3) . .
O2 P10 O22 Zn5 -34.2(4) . .
O16 P10 O22 Zn5 -159.1(3) . .
O25 P10 O22 Zn5 90.1(3) . .
O2 P10 O22 Zn3 152.9(3) . .
O16 P10 O22 Zn3 28.1(3) . .
O25 P10 O22 Zn3 -82.8(3) . .
O31 Zn5 O22 P10 -96.4(3) . .
O8 Zn5 O22 P10 84.8(3) . .
O49 Zn5 O22 P10 -6.5(3) . .
O6 Zn5 O22 P10 170.8(3) . .
O34 Zn5 O22 P10 136.2(8) . .
O31 Zn5 O22 Zn3 77.65(13) . .
O8 Zn5 O22 Zn3 -101.15(13) . .
O49 Zn5 O22 Zn3 167.58(14) . .
O6 Zn5 O22 Zn3 -15.15(12) . .
O34 Zn5 O22 Zn3 -49.8(10) . .
O12 Zn3 O22 P10 8.5(2) . .
O54 Zn3 O22 P10 -81.3(2) . .
O6 Zn3 O22 P10 -169.1(3) . .
O10 Zn3 O22 P10 120.3(10) . .
O11 Zn3 O22 P10 105.3(2) . .
O12 Zn3 O22 Zn5 -166.81(14) . .
O54 Zn3 O22 Zn5 103.37(14) . .
O6 Zn3 O22 Zn5 15.59(12) . .
O10 Zn3 O22 Zn5 -55.0(11) . .
O11 Zn3 O22 Zn5 -70.05(13) . .
O7 P7 O30 Zn4 -61.2(3) . .
O39 P7 O30 Zn4 65.5(3) . .
O26 P7 O30 Zn4 -175.6(2) . .
O7 P7 O30 Zn2 152.49(19) . .
O39 P7 O30 Zn2 -80.8(2) . .
O26 P7 O30 Zn2 38.1(3) . .
O3 Zn4 O30 P7 -78.5(2) . .
O11 Zn4 O30 P7 101.5(2) 1_545 .
O47 Zn4 O30 P7 10.1(2) . .
O10 Zn4 O30 P7 164.6(5) 1_545 .
O48 Zn4 O30 P7 -171.0(2) . .
O3 Zn4 O30 Zn2 75.09(12) . .
O11 Zn4 O30 Zn2 -104.84(12) 1_545 .
O47 Zn4 O30 Zn2 163.76(12) . .
O10 Zn4 O30 Zn2 -41.8(7) 1_545 .
O48 Zn4 O30 Zn2 -17.40(11) . .
O15 Zn2 O30 P7 -11.3(2) . .
O48 Zn2 O30 P7 172.0(2) . .
O1 Zn2 O30 P7 84.0(2) . .
O9 Zn2 O30 P7 115.6(15) . .
O50 Zn2 O30 P7 -100.3(2) . .
O15 Zn2 O30 Zn4 -165.30(12) . .
O48 Zn2 O30 Zn4 18.01(12) . .
O1 Zn2 O30 Zn4 -69.97(13) . .
O9 Zn2 O30 Zn4 -38.4(16) . .
O50 Zn2 O30 Zn4 105.74(14) . .
O11 P3 O31 Zn5 0.3(3) . .
O19 P3 O31 Zn5 -123.0(3) . .
O29 P3 O31 Zn5 122.9(3) . .
O8 Zn5 O31 P3 119.0(10) . .
O49 Zn5 O31 P3 -147.3(3) . .
O22 Zn5 O31 P3 -49.6(3) . .
O6 Zn5 O31 P3 30.4(3) . .
O34 Zn5 O31 P3 124.4(2) . .
O18 P11 O34 Zn6 63.2(3) . .
O35 P11 O34 Zn6 -63.2(3) . .
O42 P11 O34 Zn6 -177.68(19) . .
O18 P11 O34 Zn5 -83.4(2) . .
O35 P11 O34 Zn5 150.20(19) . .
O42 P11 O34 Zn5 35.7(3) . .
O13 Zn6 O34 P11 -77.3(2) . .
O4 Zn6 O34 P11 102.0(2) . .
O53 Zn6 O34 P11 11.9(2) . .
O8 Zn6 O34 P11 -170.9(2) . .
O36 Zn6 O34 P11 178.0(5) . .
O13 Zn6 O34 Zn5 76.38(13) . .
O4 Zn6 O34 Zn5 -104.26(12) . .
O53 Zn6 O34 Zn5 165.58(12) . .
O8 Zn6 O34 Zn5 -17.18(11) . .
O36 Zn6 O34 Zn5 -28.3(7) . .
O31 Zn5 O34 P11 -8.1(2) . .
O8 Zn5 O34 P11 171.3(2) . .
O49 Zn5 O34 P11 -98.0(2) . .
O22 Zn5 O34 P11 119.0(9) . .
O6 Zn5 O34 P11 84.9(2) . .
O31 Zn5 O34 Zn6 -161.61(12) . .
O8 Zn5 O34 Zn6 17.81(12) . .
O49 Zn5 O34 Zn6 108.53(14) . .
O22 Zn5 O34 Zn6 -34.5(10) . .
O6 Zn5 O34 Zn6 -68.60(13) . .
O46 P6 O36 Zn1 -61.1(3) . .
O17 P6 O36 Zn1 176.8(2) . .
O28 P6 O36 Zn1 61.3(3) . .
O46 P6 O36 Zn6 129.2(2) . .
O17 P6 O36 Zn6 7.1(3) . .
O28 P6 O36 Zn6 -108.4(3) . .
O41 Zn1 O36 P6 -92.9(3) . .
O1 Zn1 O36 P6 88.6(3) . .
O51 Zn1 O36 P6 -4.0(3) . .
O4 Zn1 O36 P6 172.5(3) . .
O9 Zn1 O36 P6 173.1(7) . .
O41 Zn1 O36 Zn6 79.28(13) . .
O1 Zn1 O36 Zn6 -99.28(13) . .
O51 Zn1 O36 Zn6 168.12(13) . .
O4 Zn1 O36 Zn6 -15.36(11) . .
O9 Zn1 O36 Zn6 -14.7(9) . .
O13 Zn6 O36 P6 6.2(2) . .
O4 Zn6 O36 P6 -171.8(2) . .
O34 Zn6 O36 P6 110.6(6) . .
O53 Zn6 O36 P6 -83.0(2) . .
O8 Zn6 O36 P6 99.7(2) . .
O13 Zn6 O36 Zn1 -166.23(12) . .
O4 Zn6 O36 Zn1 15.78(11) . .
O34 Zn6 O36 Zn1 -61.8(6) . .
O53 Zn6 O36 Zn1 104.54(12) . .
O8 Zn6 O36 Zn1 -72.73(12) . .
O8 P2 O41 Zn1 -4.1(3) . .
O24 P2 O41 Zn1 -127.9(3) . .
O21 P2 O41 Zn1 115.7(3) . .
O1 Zn1 O41 P2 126.8(7) . .
O51 Zn1 O41 P2 -138.5(3) . .
O4 Zn1 O41 P2 34.6(3) . .
O36 Zn1 O41 P2 -45.1(3) . .
O9 Zn1 O41 P2 127.9(3) . .
O15 Zn2 O48 P5 110.0(11) . 1_545
O1 Zn2 O48 P5 -120.2(2) . 1_545
O9 Zn2 O48 P5 -39.9(2) . 1_545
O30 Zn2 O48 P5 144.0(2) . 1_545
O50 Zn2 O48 P5 59.4(2) . 1_545
O15 Zn2 O48 Zn4 -51.3(12) . .
O1 Zn2 O48 Zn4 78.51(12) . .
O9 Zn2 O48 Zn4 158.80(11) . .
O30 Zn2 O48 Zn4 -17.30(11) . .
O50 Zn2 O48 Zn4 -101.90(13) . .
O3 Zn4 O48 P5 127.7(2) . 1_545
O11 Zn4 O48 P5 -46.7(2) 1_545 1_545
O47 Zn4 O48 P5 -70(6) . 1_545
O30 Zn4 O48 P5 -142.7(2) . 1_545
O10 Zn4 O48 P5 33.1(2) 1_545 1_545
O3 Zn4 O48 Zn2 -71.86(13) . .
O11 Zn4 O48 Zn2 113.76(13) 1_545 .
O47 Zn4 O48 Zn2 90(6) . .
O30 Zn4 O48 Zn2 17.76(12) . .
O10 Zn4 O48 Zn2 -166.38(12) 1_545 .
C7 N3 C1 N1 0.5(6) . .
C7 N3 C1 C15 -177.9(6) . .
C4 N1 C1 N3 0.3(6) . .
C4 N1 C1 C15 178.7(5) . .
C5 N2 C2 N4 1.6(6) . .
C5 N2 C2 C16 178.7(5) . .
C3 N4 C2 N2 -1.5(6) . .
C3 N4 C2 C16 -178.5(5) . .
C2 N4 C3 C5 0.7(6) . .
C2 N4 C3 C10 -179.7(6) . .
C1 N1 C4 C7 -1.0(6) . .
C1 N1 C4 C12 179.3(6) . .
C10 C3 C5 N2 -179.3(5) . .
N4 C3 C5 N2 0.2(5) . .
C10 C3 C5 C6 1.0(8) . .
N4 C3 C5 C6 -179.4(5) . .
C2 N2 C5 C3 -1.1(6) . .
C2 N2 C5 C6 178.4(6) . .
C3 C5 C6 C14 -0.6(8) . .
N2 C5 C6 C14 179.8(6) . .
C12 C4 C7 C9 -0.4(8) . .
N1 C4 C7 C9 179.9(5) . .
C12 C4 C7 N3 -179.0(5) . .
N1 C4 C7 N3 1.2(6) . .
C1 N3 C7 C4 -1.1(6) . .
C1 N3 C7 C9 -179.5(6) . .
C4 C7 C9 C11 1.3(8) . .
N3 C7 C9 C11 179.6(6) . .
C5 C3 C10 C13 -0.6(9) . .
N4 C3 C10 C13 180.0(6) . .
C7 C9 C11 C8 -2.1(9) . .
C12 C8 C11 C9 2.1(10) . .
C11 C8 C12 C4 -1.1(9) . .
C7 C4 C12 C8 0.3(8) . .
N1 C4 C12 C8 179.9(5) . .
C3 C10 C13 C14 -0.2(9) . .
C5 C6 C14 C13 -0.2(9) . .
C10 C13 C14 C6 0.6(10) . .
